data_7710604
loop_
_publ_author_name
'Chegerev, Maxim'
'Demidov, Oleg'
'Vasilyev, Pavel'
'Efimov, Nikolay'
'Kubrin, Stanislav'
'Starikov, Andrey'
'Vlasenko, Valery'
'Piskunov, Alexander'
'Shapovalova, Svetlana'
'Guda, Alexander'
'Rusalev, Yury'
'Soldatov, Alexander'

_publ_section_title
;
 Spin transitions in ferric catecholate complexes mediated by outer-sphere
 counteranions.
;
_journal_issue 29
_journal_name_full 'Dalton transactions (Cambridge, England : 2003)'
_journal_page_first 10909
_journal_page_last 10919
_journal_paper_doi 10.1039/d2dt01207c
_journal_volume 51
_journal_year 2022
_chemical_formula_moiety 'C32 H38 Fe N4 O2, 2(F3 P0.5)'
_chemical_formula_sum 'C32 H38 F6 Fe N4 O2 P'
_chemical_formula_weight 711.48
_chemical_name_common '(3,6-Di-tert-butylcatecholato)-(tris(2-pyridylmethyl)amine)-iron(iii) hexafluorophosphate'
_chemical_name_systematic '(3,6-Di-tert-butylcatecholato)-(tris(2-pyridylmethyl)amine)-iron(iii) hexafluorophosphate'
_space_group_crystal_system orthorhombic
_space_group_IT_number 60
_space_group_name_Hall '-P 2n 2ab'
_space_group_name_H-M_alt 'P b c n'
_symmetry_cell_setting orthorhombic
_symmetry_Int_Tables_number 60
_symmetry_space_group_name_H-M 'P b c n'
_atom_sites_solution_hydrogens geom
_atom_sites_solution_primary dual
_audit_creation_date 2021-09-09
_audit_creation_method
;
Olex2 1.3
(compiled 2020.11.12 svn.r5f609507 for OlexSys, GUI svn.r6272)
;
_audit_update_record
;
2022-04-03 deposited with the CCDC.	2022-06-27 downloaded from the CCDC.
;
_cell_angle_alpha 90
_cell_angle_beta 90
_cell_angle_gamma 90
_cell_formula_units_Z 8
_cell_length_a 24.0039(3)
_cell_length_b 18.8295(2)
_cell_length_c 15.30660(10)
_cell_measurement_reflns_used 22603
_cell_measurement_temperature 293(2)
_cell_measurement_theta_max 76.0780
_cell_measurement_theta_min 2.9570
_cell_volume 6918.30(12)
_computing_cell_refinement 'CrysAlisPro 1.171.40.67a (Rigaku OD, 2019)'
_computing_data_collection 'CrysAlisPro 1.171.40.67a (Rigaku OD, 2019)'
_computing_data_reduction 'CrysAlisPro 1.171.40.67a (Rigaku OD, 2019)'
_computing_molecular_graphics 'Olex2 1.3 (Dolomanov et al., 2009)'
_computing_publication_material 'Olex2 1.3 (Dolomanov et al., 2009)'
_computing_structure_refinement 'SHELXL 2014/7 (Sheldrick, 2015)'
_computing_structure_solution 'ShelXT (Sheldrick, 2015)'
_diffrn_ambient_temperature 293(2)
_diffrn_detector 'CCD plate'
_diffrn_detector_area_resol_mean 5.2529
_diffrn_detector_type AtlasS2
_diffrn_measured_fraction_theta_full 1.000
_diffrn_measured_fraction_theta_max 0.998
_diffrn_measurement_details
;
List of Runs (angles in degrees, time in seconds):

  # Type    Start    End  Width  t~exp~   \w     \q     \k     \f   Frames
#--------------------------------------------------------------------------
  1  \w   -105.00 -19.00   1.00    4.50    --  -41.72 -38.00 -90.00   86
  2  \w    -71.00  34.00   1.00    4.50    --  -41.72  77.00  30.00  105
  3  \w    -60.00  19.00   1.00    4.50    --  -41.72  57.00 150.00   79
  4  \w   -115.00 -17.00   1.00    4.50    --  -41.72 -38.00-180.00   98
  5  \w     46.00  75.00   1.00    4.50    --   41.72  57.00 -60.00   29
  6  \w     39.00  95.00   1.00    4.50    --   41.72-125.00-120.00   56
  7  \w     84.00 148.00   1.00   18.00    --  112.00  61.00 120.00   64
  8  \w     81.00 107.00   1.00   18.00    --  112.00 -21.00  17.88   26
  9  \w     83.00 109.00   1.00   18.00    --  112.00 -87.00  83.69   26
 10  \w     40.00 109.00   1.00   18.00    --  112.00-111.00-120.00   69
 11  \w     73.00  98.00   1.00   18.00    --  112.00 -95.00 -30.00   25
 12  \w     36.00  62.00   1.00   18.00    --  112.00-111.00 -90.00   26
 13  \w     71.00 109.00   1.00   18.00    --  112.00-111.00 -90.00   38
 14  \w     69.00 120.00   1.00   18.00    --  112.00 178.00-180.00   51
 15  \w     60.00  93.00   1.00   18.00    --  112.00 -95.00 -90.00   33
 16  \w     58.00  85.00   1.00   18.00    --  112.00 -24.00  15.13   27
 17  \w     25.00  54.00   1.00   18.00    --  112.00   0.00 -60.00   29
 18  \w     73.00 109.00   1.00   18.00    --  112.00-111.00 -30.00   36
 19  \w     79.00 113.00   1.00   18.00    --  112.00   0.00 -60.00   34
 20  \w    120.00 178.00   1.00   18.00    --  112.00   0.00 -60.00   58
 21  \w     34.00  61.00   1.00   18.00    --  112.00 -15.00 -60.00   27
 22  \w     61.00 109.00   1.00   18.00    --  112.00-111.00  90.00   48
 23  \w     55.00  81.00   1.00   18.00    --  112.00 -95.00 -60.00   26
 24  \w    128.00 177.00   1.00   18.00    --  112.00  61.00   0.00   49
 25  \w     59.00 109.00   1.00   18.00    --  112.00-111.00-180.00   50
 26  \w     70.00 102.00   1.00   18.00    --  112.00-111.00 120.00   32
 27  \w     69.00 109.00   1.00   18.00    --  112.00-111.00 150.00   40
 28  \w     42.00 108.00   1.00   18.00    --  112.00 -45.00 -60.00   66
 29  \w     68.00  96.00   1.00   18.00    --  112.00  18.00  35.32   28
 30  \w     69.00 109.00   1.00   18.00    --  112.00-111.00-150.00   40
 31  \w     97.00 130.00   1.00   18.00    --  112.00 -61.00 -60.00   33
 32  \w     42.00  81.00   1.00   18.00    --  112.00 -61.00 -60.00   39
 33  \w    104.00 132.00   1.00   18.00    --  112.00 111.00  60.00   28
 34  \w     58.00 108.00   1.00   18.00    --  112.00 -45.00 120.00   50
 35  \w     54.00  86.00   1.00   18.00    --  112.00 -61.00-120.00   32
 36  \w     70.00 109.00   1.00   18.00    --  112.00-111.00  30.00   39
 37  \w     41.00 136.00   1.00   18.00    --  112.00 -30.00 -60.00   95
 38  \w     81.00 116.00   1.00   18.00    --  112.00  15.00-150.00   35
 39  \w    125.00 167.00   1.00   18.00    --  112.00  15.00-150.00   42
 40  \w     43.00  69.00   1.00   18.00    --  112.00 -45.00 150.00   26
 41  \w     84.00 133.00   1.00   18.00    --  112.00 -45.00 150.00   49
 42  \w     43.00  72.00   1.00   18.00    --  112.00 -61.00 -90.00   29
 43  \w     73.00 109.00   1.00   18.00    --  112.00-111.00  60.00   36
 44  \w     77.00 126.00   1.00   18.00    --  112.00 -15.00 -60.00   49
 45  \w     70.00 131.00   1.00   18.00    --  112.00 -30.00  60.00   61
 46  \w     43.00  98.00   1.00   18.00    --  112.00 -77.00  60.00   55
 47  \w    130.00 177.00   1.00   18.00    --  112.00  77.00 -90.00   47
 48  \w     66.00  91.00   1.00   18.00    --  112.00 178.00  60.00   25
 49  \w    118.00 144.00   1.00   18.00    --  112.00 178.00  60.00   26
 50  \w     73.00 120.00   1.00   18.00    --  112.00 -61.00  60.00   47
 51  \w    148.00 174.00   1.00   18.00    --  112.00  77.00  30.00   26
 52  \w     74.00 106.00   1.00   18.00    --  112.00-111.00   0.00   32
 53  \w     37.00  88.00   1.00   18.00    --  112.00 -26.00-134.70   51
 54  \w    106.00 133.00   1.00   18.00    --  112.00 111.00-150.00   27
 55  \w    120.00 145.00   1.00   18.00    --  112.00 111.00 -30.00   25
 56  \w     61.00  87.00   1.00   18.00    --  112.00 -95.00-180.00   26
 57  \w     55.00  80.00   1.00   18.00    --  112.00 -95.00  60.00   25
 58  \w    120.00 145.00   1.00   18.00    --  112.00 178.00 -30.00   25
 59  \w     32.00  57.00   1.00   18.00    --  112.00 -87.00  83.69   25
 60  \w     79.00 107.00   1.00   18.00    --  112.00 -83.00  -2.69   28
;
_diffrn_measurement_device 'four-circle diffractometer'
_diffrn_measurement_device_type 'SuperNova, Dual, Cu at home/near, AtlasS2'
_diffrn_measurement_method '\w scans'
_diffrn_orient_matrix_type 'CrysAlisPro convention (1999,Acta A55,543-557)'
_diffrn_orient_matrix_UB_11 -0.0526730000
_diffrn_orient_matrix_UB_12 0.0040453000
_diffrn_orient_matrix_UB_13 -0.0572582000
_diffrn_orient_matrix_UB_21 0.0026495000
_diffrn_orient_matrix_UB_22 -0.0808867000
_diffrn_orient_matrix_UB_23 -0.0146325000
_diffrn_orient_matrix_UB_31 -0.0365785000
_diffrn_orient_matrix_UB_32 -0.0117003000
_diffrn_orient_matrix_UB_33 0.0814438000
_diffrn_radiation_monochromator mirror
_diffrn_radiation_probe x-ray
_diffrn_radiation_type 'Cu K\a'
_diffrn_radiation_wavelength 1.54184
_diffrn_reflns_av_R_equivalents 0.1058
_diffrn_reflns_av_unetI/netI 0.0381
_diffrn_reflns_Laue_measured_fraction_full 1.000
_diffrn_reflns_Laue_measured_fraction_max 0.998
_diffrn_reflns_limit_h_max 27
_diffrn_reflns_limit_h_min -30
_diffrn_reflns_limit_k_max 23
_diffrn_reflns_limit_k_min -23
_diffrn_reflns_limit_l_max 19
_diffrn_reflns_limit_l_min -15
_diffrn_reflns_number 104873
_diffrn_reflns_point_group_measured_fraction_full 1.000
_diffrn_reflns_point_group_measured_fraction_max 0.998
_diffrn_reflns_theta_full 67.684
_diffrn_reflns_theta_max 76.500
_diffrn_reflns_theta_min 2.983
_diffrn_source 'micro-focus sealed X-ray tube'
_diffrn_source_type 'SuperNova (Cu) X-ray Source'
_exptl_absorpt_coefficient_mu 4.518
_exptl_absorpt_correction_T_max 1.000
_exptl_absorpt_correction_T_min 0.547
_exptl_absorpt_correction_type gaussian
_exptl_absorpt_process_details
;
CrysAlisPro 1.171.40.67a (Rigaku Oxford Diffraction, 2019)
Numerical absorption correction based on gaussian integration over
			a multifaceted crystal model
;
_exptl_crystal_colour violet
_exptl_crystal_colour_primary violet
_exptl_crystal_density_diffrn 1.366
_exptl_crystal_description block
_exptl_crystal_F_000 2952
_exptl_crystal_size_max 0.388
_exptl_crystal_size_mid 0.095
_exptl_crystal_size_min 0.06
_refine_diff_density_max 0.518
_refine_diff_density_min -0.502
_refine_diff_density_rms 0.051
_refine_ls_extinction_method none
_refine_ls_goodness_of_fit_ref 1.056
_refine_ls_hydrogen_treatment constr
_refine_ls_matrix_type full
_refine_ls_number_parameters 442
_refine_ls_number_reflns 7262
_refine_ls_number_restraints 0
_refine_ls_restrained_S_all 1.056
_refine_ls_R_factor_all 0.0537
_refine_ls_R_factor_gt 0.0467
_refine_ls_shift/su_max 0.000
_refine_ls_shift/su_mean 0.000
_refine_ls_structure_factor_coef Fsqd
_refine_ls_weighting_details 'w=1/[\s^2^(Fo^2^)+(0.0784P)^2^+1.0696P] where P=(Fo^2^+2Fc^2^)/3'
_refine_ls_weighting_scheme calc
_refine_ls_wR_factor_gt 0.1256
_refine_ls_wR_factor_ref 0.1332
_reflns_Friedel_coverage 0.000
_reflns_number_gt 6188
_reflns_number_total 7262
_reflns_threshold_expression 'I > 2\s(I)'
_cod_data_source_file d2dt01207c2.cif
_cod_data_source_block tpa36fepf6
_cod_depositor_comments 'Adding full bibliography for 7710599--7710604.cif.'
_cod_database_code 7710604
_shelx_shelxl_version_number 2014/7
_chemical_oxdiff_formula 'C32 H38 F6 Fe N4 O2 P'
_shelx_space_group_comment
;
The symmetry employed for this shelxl refinement is uniquely defined
by the following loop, which should always be used as a source of
symmetry information in preference to the above space-group names.
They are only intended as comments.
;
_shelx_estimated_absorpt_t_max 0.773
_shelx_estimated_absorpt_t_min 0.273
_reflns_odcompleteness_completeness 98.74
_reflns_odcompleteness_iscentric 1
_reflns_odcompleteness_theta 77.17
_olex2_refinement_description
;
1. Fixed Uiso
 At 1.2 times of:
  All C(H) groups, All C(H,H) groups
 At 1.5 times of:
  All C(H,H,H) groups
2. Others
 Sof(F7A)=Sof(F6A)=1-FVAR(1)
 Sof(F6)=Sof(F7)=FVAR(1)
3.a Secondary CH2 refined with riding coordinates:
 C32(H32A,H32B), C26(H26A,H26B), C20(H20A,H20B)
3.b Aromatic/amide H refined with riding coordinates:
 C21(H21), C15(H15), C5(H5), C4(H4), C30(H30), C27(H27), C16(H16), C18(H18),
 C29(H29), C24(H24), C28(H28), C22(H22), C17(H17), C23(H23)
3.c Idealised Me refined as rotating group:
 C14(H14A,H14B,H14C), C13(H13A,H13B,H13C), C12(H12A,H12B,H12C), C9(H9A,H9B,
 H9C), C8(H8A,H8B,H8C), C10(H10A,H10B,H10C)
;
_smtbx_masks_void_probe_radius 1.2
_smtbx_masks_void_truncation_radius 1.2
_olex2_submission_special_instructions 'No special instructions were received'
_oxdiff_exptl_absorpt_empirical_details
;
Empirical correction (ABSPACK) includes:
;
_oxdiff_exptl_absorpt_empirical_full_max 1.577
_oxdiff_exptl_absorpt_empirical_full_min 0.535

loop_
_space_group_symop_operation_xyz
'x, y, z'
'-x+1/2, -y+1/2, z+1/2'
'-x, y, -z+1/2'
'x+1/2, -y+1/2, -z'
'-x, -y, -z'
'x-1/2, y-1/2, -z-1/2'
'x, -y, z-1/2'
'-x-1/2, y-1/2, z'

loop_
_atom_site_label
_atom_site_type_symbol
_atom_site_fract_x
_atom_site_fract_y
_atom_site_fract_z
_atom_site_U_iso_or_equiv
_atom_site_adp_type
_atom_site_occupancy
_atom_site_site_symmetry_order
_atom_site_calc_flag
_atom_site_refinement_flags_posn
_atom_site_refinement_flags_adp
_atom_site_refinement_flags_occupancy
_atom_site_disorder_assembly
_atom_site_disorder_group
Fe Fe 0.68297(2) 0.23311(2) 0.44244(2) 0.04127(11) Uani 1 1 d . . . . .
P1 P 0.5000 0.08617(4) 0.2500 0.0552(2) Uani 1 2 d S T P . .
P2 P 0.5000 0.46263(5) 0.2500 0.0646(2) Uani 1 2 d S T P . .
O2 O 0.74700(6) 0.17879(7) 0.47262(10) 0.0470(3) Uani 1 1 d . . . . .
O1 O 0.73576(6) 0.30370(7) 0.40775(10) 0.0487(3) Uani 1 1 d . . . . .
F4 F 0.5000 0.17123(12) 0.2500 0.0848(8) Uani 1 2 d S T P . .
F2 F 0.55696(8) 0.08824(10) 0.30239(14) 0.0860(5) Uani 1 1 d . . . . .
N3 N 0.65932(8) 0.29326(10) 0.55696(11) 0.0483(4) Uani 1 1 d . . . . .
N1 N 0.62328(7) 0.15844(9) 0.48895(11) 0.0451(3) Uani 1 1 d . . . . .
F3 F 0.5000 0.00201(13) 0.2500 0.0883(7) Uani 1 2 d S T P . .
N4 N 0.67112(8) 0.19743(10) 0.31027(12) 0.0500(4) Uani 1 1 d . . . . .
F1 F 0.46674(10) 0.08686(13) 0.33913(13) 0.1003(6) Uani 1 1 d . . . . .
N2 N 0.60598(8) 0.28703(9) 0.40127(11) 0.0471(4) Uani 1 1 d . . . . .
C1 C 0.78841(8) 0.28074(10) 0.41445(12) 0.0406(4) Uani 1 1 d . . . . .
C2 C 0.79496(8) 0.21120(10) 0.45026(11) 0.0407(4) Uani 1 1 d . . . . .
C6 C 0.83432(9) 0.32156(11) 0.38901(13) 0.0468(4) Uani 1 1 d . . . . .
C3 C 0.84757(9) 0.18014(11) 0.46014(13) 0.0456(4) Uani 1 1 d . . . . .
C31 C 0.63669(10) 0.23676(12) 0.26143(14) 0.0526(5) Uani 1 1 d . . . . .
C11 C 0.85468(10) 0.10445(13) 0.49536(16) 0.0582(5) Uani 1 1 d . . . . .
C7 C 0.82700(11) 0.39708(13) 0.35292(17) 0.0605(6) Uani 1 1 d . . . . .
C19 C 0.57011(9) 0.17724(12) 0.47788(13) 0.0485(4) Uani 1 1 d . . . . .
C21 C 0.67792(11) 0.28096(14) 0.63851(16) 0.0583(5) Uani 1 1 d . . . . .
H21 H 0.7062 0.2479 0.6470 0.070 Uiso 1 1 calc R U . . .
C15 C 0.63558(11) 0.10007(12) 0.53593(15) 0.0553(5) Uani 1 1 d . . . . .
H15 H 0.6727 0.0873 0.5432 0.066 Uiso 1 1 calc R U . . .
C25 C 0.61914(10) 0.34127(12) 0.54462(15) 0.0537(5) Uani 1 1 d . . . . .
C5 C 0.88616(9) 0.28974(14) 0.39980(16) 0.0570(5) Uani 1 1 d . . . . .
H5 H 0.9178 0.3150 0.3837 0.068 Uiso 1 1 calc R U . . .
C4 C 0.89247(10) 0.22180(14) 0.43359(15) 0.0564(5) Uani 1 1 d . . . . .
H4 H 0.9282 0.2033 0.4387 0.068 Uiso 1 1 calc R U . . .
C30 C 0.62778(13) 0.22191(16) 0.17419(16) 0.0670(6) Uani 1 1 d . . . . .
H30 H 0.6031 0.2493 0.1415 0.080 Uiso 1 1 calc R U . . .
C32 C 0.61130(12) 0.30011(14) 0.30603(14) 0.0613(6) Uani 1 1 d . . . . .
H32A H 0.6345 0.3415 0.2962 0.074 Uiso 1 1 calc R U . . .
H32B H 0.5748 0.3096 0.2814 0.074 Uiso 1 1 calc R U . . .
C27 C 0.69744(12) 0.14194(14) 0.27329(17) 0.0630(6) Uani 1 1 d . . . . .
H27 H 0.7206 0.1138 0.3076 0.076 Uiso 1 1 calc R U . . .
C26 C 0.60344(12) 0.35418(13) 0.45077(15) 0.0598(6) Uani 1 1 d . . . . .
H26A H 0.5660 0.3735 0.4478 0.072 Uiso 1 1 calc R U . . .
H26B H 0.6288 0.3885 0.4251 0.072 Uiso 1 1 calc R U . . .
C16 C 0.59491(14) 0.05881(16) 0.57343(19) 0.0721(7) Uani 1 1 d . . . . .
H16 H 0.6043 0.0188 0.6059 0.087 Uiso 1 1 calc R U . . .
C20 C 0.55766(10) 0.24020(14) 0.42023(18) 0.0592(5) Uani 1 1 d . . . . .
H20A H 0.5428 0.2229 0.3653 0.071 Uiso 1 1 calc R U . . .
H20B H 0.5288 0.2684 0.4479 0.071 Uiso 1 1 calc R U . . .
C18 C 0.52727(11) 0.13773(18) 0.51403(18) 0.0715(7) Uani 1 1 d . . . . .
H18 H 0.4904 0.1513 0.5061 0.086 Uiso 1 1 calc R U . . .
C29 C 0.65580(15) 0.16615(18) 0.13630(17) 0.0782(8) Uani 1 1 d . . . . .
H29 H 0.6509 0.1560 0.0773 0.094 Uiso 1 1 calc R U . . .
C24 C 0.59560(14) 0.37802(17) 0.61287(19) 0.0766(8) Uani 1 1 d . . . . .
H24 H 0.5676 0.4112 0.6029 0.092 Uiso 1 1 calc R U . . .
C28 C 0.69110(14) 0.12563(18) 0.18644(19) 0.0763(8) Uani 1 1 d . . . . .
H28 H 0.7104 0.0877 0.1619 0.092 Uiso 1 1 calc R U . . .
C22 C 0.65620(14) 0.31616(17) 0.70973(17) 0.0754(7) Uani 1 1 d . . . . .
H22 H 0.6697 0.3071 0.7656 0.090 Uiso 1 1 calc R U . . .
C17 C 0.54017(14) 0.0778(2) 0.5620(2) 0.0823(9) Uani 1 1 d . . . . .
H17 H 0.5119 0.0505 0.5864 0.099 Uiso 1 1 calc R U . . .
C14 C 0.91608(14) 0.0833(2) 0.5007(3) 0.0964(11) Uani 1 1 d . . . . .
H14A H 0.9326 0.0862 0.4437 0.145 Uiso 1 1 calc R U . . .
H14B H 0.9190 0.0355 0.5222 0.145 Uiso 1 1 calc R U . . .
H14C H 0.9352 0.1149 0.5397 0.145 Uiso 1 1 calc R U . . .
C13 C 0.82582(16) 0.05250(16) 0.4337(2) 0.0832(9) Uani 1 1 d . . . . .
H13A H 0.7872 0.0649 0.4286 0.125 Uiso 1 1 calc R U . . .
H13B H 0.8291 0.0052 0.4564 0.125 Uiso 1 1 calc R U . . .
H13C H 0.8431 0.0548 0.3771 0.125 Uiso 1 1 calc R U . . .
C23 C 0.61447(16) 0.3646(2) 0.69703(19) 0.0875(10) Uani 1 1 d . . . . .
H23 H 0.5989 0.3883 0.7444 0.105 Uiso 1 1 calc R U . . .
C12 C 0.82882(15) 0.09815(18) 0.5867(2) 0.0812(8) Uani 1 1 d . . . . .
H12A H 0.8487 0.1282 0.6267 0.122 Uiso 1 1 calc R U . . .
H12B H 0.8311 0.0498 0.6062 0.122 Uiso 1 1 calc R U . . .
H12C H 0.7905 0.1126 0.5845 0.122 Uiso 1 1 calc R U . . .
C9 C 0.79962(18) 0.44256(15) 0.4235(3) 0.0865(9) Uani 1 1 d . . . . .
H9A H 0.7642 0.4225 0.4388 0.130 Uiso 1 1 calc R U . . .
H9B H 0.7944 0.4899 0.4018 0.130 Uiso 1 1 calc R U . . .
H9C H 0.8231 0.4438 0.4742 0.130 Uiso 1 1 calc R U . . .
C8 C 0.79095(17) 0.39597(18) 0.2709(2) 0.0876(10) Uani 1 1 d . . . . .
H8A H 0.8092 0.3687 0.2263 0.131 Uiso 1 1 calc R U . . .
H8B H 0.7854 0.4437 0.2505 0.131 Uiso 1 1 calc R U . . .
H8C H 0.7555 0.3748 0.2841 0.131 Uiso 1 1 calc R U . . .
C10 C 0.88260(16) 0.4311(2) 0.3295(3) 0.1096(14) Uani 1 1 d . . . . .
H10A H 0.9053 0.4347 0.3810 0.164 Uiso 1 1 calc R U . . .
H10B H 0.8763 0.4776 0.3059 0.164 Uiso 1 1 calc R U . . .
H10C H 0.9013 0.4023 0.2868 0.164 Uiso 1 1 calc R U . . .
F5 F 0.56564(8) 0.46221(13) 0.24649(19) 0.1115(8) Uani 1 1 d . . . . .
F6 F 0.4946(3) 0.3871(3) 0.3031(6) 0.096(2) Uani 0.445(14) 1 d . . P A 1
F7 F 0.4990(3) 0.4966(6) 0.3503(5) 0.108(3) Uani 0.445(14) 1 d . . P A 1
F7A F 0.5022(3) 0.5369(5) 0.2900(9) 0.157(6) Uani 0.555(14) 1 d . . P A 2
F6A F 0.5062(4) 0.4207(9) 0.3302(5) 0.170(5) Uani 0.555(14) 1 d . . P A 2

loop_
_atom_site_aniso_label
_atom_site_aniso_U_11
_atom_site_aniso_U_22
_atom_site_aniso_U_33
_atom_site_aniso_U_23
_atom_site_aniso_U_13
_atom_site_aniso_U_12
Fe 0.04036(17) 0.03838(17) 0.04506(17) 0.00396(11) 0.00035(11) -0.00067(11)
P1 0.0582(5) 0.0462(4) 0.0611(4) 0.000 -0.0085(3) 0.000
P2 0.0560(5) 0.0627(5) 0.0752(5) 0.000 -0.0048(4) 0.000
O2 0.0443(7) 0.0402(7) 0.0566(7) 0.0108(6) 0.0003(6) -0.0022(5)
O1 0.0459(7) 0.0395(7) 0.0606(8) 0.0105(6) -0.0002(6) 0.0018(6)
F4 0.0965(17) 0.0483(11) 0.1096(19) 0.000 -0.0424(14) 0.000
F2 0.0768(11) 0.0733(10) 0.1078(13) -0.0069(9) -0.0358(10) 0.0142(8)
N3 0.0551(10) 0.0434(9) 0.0464(9) -0.0016(7) -0.0019(7) -0.0020(8)
N1 0.0460(9) 0.0442(8) 0.0452(8) -0.0015(7) 0.0041(6) -0.0040(7)
F3 0.1061(19) 0.0491(11) 0.1098(19) 0.000 -0.0193(15) 0.000
N4 0.0542(10) 0.0488(9) 0.0471(8) 0.0004(7) 0.0048(7) -0.0012(8)
F1 0.1090(15) 0.1140(16) 0.0780(11) 0.0065(11) 0.0194(10) 0.0127(12)
N2 0.0516(9) 0.0447(8) 0.0451(8) 0.0007(7) -0.0070(7) 0.0049(7)
C1 0.0467(10) 0.0378(9) 0.0374(8) 0.0012(7) -0.0023(7) -0.0020(7)
C2 0.0454(10) 0.0386(9) 0.0380(8) 0.0013(7) -0.0024(7) -0.0009(8)
C6 0.0491(10) 0.0455(10) 0.0457(9) 0.0016(8) -0.0010(8) -0.0093(8)
C3 0.0462(10) 0.0485(11) 0.0420(8) -0.0004(8) -0.0065(7) 0.0028(8)
C31 0.0591(12) 0.0542(12) 0.0444(10) 0.0042(8) 0.0019(9) -0.0043(9)
C11 0.0620(13) 0.0517(12) 0.0609(12) 0.0074(10) -0.0085(10) 0.0120(10)
C7 0.0653(14) 0.0478(12) 0.0683(14) 0.0123(10) -0.0015(11) -0.0146(10)
C19 0.0443(10) 0.0543(11) 0.0468(9) -0.0071(8) 0.0043(8) -0.0050(8)
C21 0.0664(14) 0.0592(13) 0.0492(11) 0.0016(10) -0.0071(9) 0.0001(10)
C15 0.0631(13) 0.0457(11) 0.0571(11) 0.0054(9) 0.0033(10) -0.0036(10)
C25 0.0661(13) 0.0437(11) 0.0512(10) -0.0039(9) -0.0037(9) 0.0051(9)
C5 0.0452(11) 0.0623(13) 0.0636(13) 0.0055(11) -0.0006(9) -0.0103(9)
C4 0.0431(11) 0.0675(14) 0.0588(12) 0.0013(10) -0.0054(9) 0.0045(10)
C30 0.0785(17) 0.0758(16) 0.0466(11) 0.0050(11) -0.0027(11) -0.0054(13)
C32 0.0789(16) 0.0582(13) 0.0466(11) 0.0077(10) -0.0080(10) 0.0124(11)
C27 0.0680(14) 0.0606(13) 0.0604(13) -0.0043(11) 0.0092(11) 0.0060(11)
C26 0.0769(16) 0.0451(11) 0.0575(12) -0.0029(9) -0.0115(10) 0.0156(11)
C16 0.0866(19) 0.0597(14) 0.0701(15) 0.0128(12) 0.0099(13) -0.0148(13)
C20 0.0428(11) 0.0646(14) 0.0703(14) -0.0004(11) -0.0082(10) 0.0034(10)
C18 0.0521(13) 0.093(2) 0.0695(15) 0.0013(14) 0.0114(11) -0.0127(13)
C29 0.098(2) 0.089(2) 0.0479(12) -0.0114(13) 0.0094(13) -0.0133(17)
C24 0.094(2) 0.0713(17) 0.0644(14) -0.0108(13) 0.0012(14) 0.0237(15)
C28 0.090(2) 0.0746(17) 0.0645(15) -0.0150(13) 0.0182(14) 0.0014(15)
C22 0.095(2) 0.0842(19) 0.0471(12) -0.0038(12) -0.0047(12) 0.0035(16)
C17 0.0776(19) 0.091(2) 0.0779(18) 0.0156(15) 0.0165(14) -0.0298(17)
C14 0.0731(19) 0.088(2) 0.128(3) 0.029(2) -0.0123(18) 0.0294(17)
C13 0.104(2) 0.0459(14) 0.100(2) -0.0035(13) -0.0212(17) 0.0082(14)
C23 0.115(3) 0.090(2) 0.0575(14) -0.0161(14) 0.0053(15) 0.0233(19)
C12 0.104(2) 0.0702(18) 0.0692(16) 0.0241(14) -0.0012(15) 0.0112(16)
C9 0.116(3) 0.0433(13) 0.100(2) 0.0008(14) 0.0010(19) -0.0007(15)
C8 0.116(3) 0.0735(18) 0.0737(17) 0.0320(15) -0.0191(17) -0.0203(18)
C10 0.082(2) 0.079(2) 0.168(4) 0.047(2) 0.007(2) -0.0265(18)
F5 0.0584(11) 0.1046(15) 0.172(2) -0.0304(15) -0.0013(12) 0.0008(10)
F6 0.079(3) 0.058(3) 0.151(6) 0.019(3) -0.007(4) 0.000(2)
F7 0.125(4) 0.104(5) 0.095(4) -0.042(4) 0.020(3) -0.017(4)
F7A 0.101(3) 0.119(5) 0.251(16) -0.106(8) 0.004(7) 0.023(4)
F6A 0.147(6) 0.287(14) 0.074(4) 0.078(6) 0.028(3) 0.082(7)

loop_
_atom_type_symbol
_atom_type_description
_atom_type_scat_dispersion_real
_atom_type_scat_dispersion_imag
_atom_type_scat_source
C C 0.0181 0.0091 'International Tables Vol C Tables 4.2.6.8 and 6.1.1.4'
H H 0.0000 0.0000 'International Tables Vol C Tables 4.2.6.8 and 6.1.1.4'
F F 0.0727 0.0534 'International Tables Vol C Tables 4.2.6.8 and 6.1.1.4'
Fe Fe -1.1336 3.1974 'International Tables Vol C Tables 4.2.6.8 and 6.1.1.4'
N N 0.0311 0.0180 'International Tables Vol C Tables 4.2.6.8 and 6.1.1.4'
O O 0.0492 0.0322 'International Tables Vol C Tables 4.2.6.8 and 6.1.1.4'
P P 0.2955 0.4335 'International Tables Vol C Tables 4.2.6.8 and 6.1.1.4'

loop_
_exptl_crystal_face_index_h
_exptl_crystal_face_index_k
_exptl_crystal_face_index_l
_exptl_crystal_face_perp_dist
-5 11 1 0.0519
15 3 0 0.0353
13 6 0 0.0395
-6 -11 -1 0.0481
-6 4 9 0.1643
1 12 0 0.0481
-5 12 0 0.0475
5 -12 0 0.0475
9 -8 4 0.1091
-13 7 -1 0.0445
15 -3 0 0.0391
15 0 3 0.0721
-15 -3 1 0.0175
-15 -3 -1 0.0290
13 6 1 0.0375
9 2 -8 0.1406

loop_
_geom_angle_atom_site_label_1
_geom_angle_atom_site_label_2
_geom_angle_atom_site_label_3
_geom_angle
_geom_angle_site_symmetry_1
_geom_angle_site_symmetry_3
_geom_angle_publ_flag
O2 Fe O1 84.58(6) . . ?
O2 Fe N3 107.26(7) . . ?
O2 Fe N1 96.17(6) . . ?
O2 Fe N4 99.63(7) . . ?
O2 Fe N2 174.65(7) . . ?
O1 Fe N3 92.01(7) . . ?
O1 Fe N1 176.15(7) . . ?
O1 Fe N4 92.49(7) . . ?
O1 Fe N2 99.00(6) . . ?
N3 Fe N2 76.71(7) . . ?
N1 Fe N3 84.16(7) . . ?
N1 Fe N4 91.11(7) . . ?
N1 Fe N2 80.52(7) . . ?
N4 Fe N3 153.04(7) . . ?
N4 Fe N2 76.33(7) . . ?
F2 P1 F4 88.59(7) . . ?
F2 P1 F4 88.59(7) 3_655 . ?
F2 P1 F2 177.18(15) . 3_655 ?
F3 P1 F4 180.0 . . ?
F3 P1 F2 91.41(7) . . ?
F3 P1 F2 91.41(7) . 3_655 ?
F1 P1 F4 89.53(9) 3_655 . ?
F1 P1 F4 89.53(9) . . ?
F1 P1 F2 89.93(12) 3_655 3_655 ?
F1 P1 F2 89.93(12) . . ?
F1 P1 F2 90.05(12) . 3_655 ?
F1 P1 F2 90.05(12) 3_655 . ?
F1 P1 F3 90.47(9) . . ?
F1 P1 F3 90.47(9) 3_655 . ?
F1 P1 F1 179.07(19) 3_655 . ?
F5 P2 F5 179.42(19) . 3_655 ?
F5 P2 F6 95.2(3) . . ?
F5 P2 F6 95.2(3) 3_655 3_655 ?
F5 P2 F6 84.3(3) . 3_655 ?
F5 P2 F6 84.3(3) 3_655 . ?
F5 P2 F7 92.8(3) . . ?
F5 P2 F7 87.4(3) 3_655 . ?
F5 P2 F7 92.8(3) 3_655 3_655 ?
F5 P2 F7 87.4(3) . 3_655 ?
F6 P2 F6 60.1(6) . 3_655 ?
F6 P2 F7 142.2(6) 3_655 . ?
F6 P2 F7 142.2(6) . 3_655 ?
F6 P2 F7 82.8(4) . . ?
F6 P2 F7 82.8(4) 3_655 3_655 ?
F7 P2 F7 134.8(8) . 3_655 ?
F7A P2 F5 91.5(3) 3_655 . ?
F7A P2 F5 91.5(3) . 3_655 ?
F7A P2 F5 89.1(3) . . ?
F7A P2 F5 89.1(3) 3_655 3_655 ?
F7A P2 F7A 47.4(12) . 3_655 ?
F6A P2 F5 94.0(4) 3_655 . ?
F6A P2 F5 85.7(4) 3_655 3_655 ?
F6A P2 F5 85.7(4) . . ?
F6A P2 F5 94.0(4) . 3_655 ?
F6A P2 F7A 98.9(5) . . ?
F6A P2 F7A 98.9(5) 3_655 3_655 ?
F6A P2 F7A 146.3(12) 3_655 . ?
F6A P2 F7A 146.3(12) . 3_655 ?
F6A P2 F6A 114.9(13) . 3_655 ?
C2 O2 Fe 112.65(12) . . ?
C1 O1 Fe 112.32(12) . . ?
C21 N3 Fe 125.07(17) . . ?
C25 N3 Fe 115.43(14) . . ?
C25 N3 C21 119.2(2) . . ?
C19 N1 Fe 115.19(14) . . ?
C19 N1 C15 119.60(19) . . ?
C15 N1 Fe 124.74(15) . . ?
C31 N4 Fe 115.74(15) . . ?
C31 N4 C27 119.0(2) . . ?
C27 N4 Fe 125.18(17) . . ?
C32 N2 Fe 106.60(14) . . ?
C32 N2 C20 110.96(19) . . ?
C26 N2 Fe 106.44(13) . . ?
C26 N2 C32 111.46(18) . . ?
C26 N2 C20 112.1(2) . . ?
C20 N2 Fe 109.02(13) . . ?
O1 C1 C2 115.42(17) . . ?
O1 C1 C6 122.99(18) . . ?
C6 C1 C2 121.59(19) . . ?
O2 C2 C1 114.75(17) . . ?
O2 C2 C3 123.65(18) . . ?
C3 C2 C1 121.59(19) . . ?
C1 C6 C7 121.3(2) . . ?
C5 C6 C1 115.8(2) . . ?
C5 C6 C7 123.0(2) . . ?
C2 C3 C11 121.8(2) . . ?
C4 C3 C2 115.5(2) . . ?
C4 C3 C11 122.7(2) . . ?
N4 C31 C30 121.6(2) . . ?
N4 C31 C32 115.84(19) . . ?
C30 C31 C32 122.5(2) . . ?
C3 C11 C12 110.3(2) . . ?
C14 C11 C3 111.6(2) . . ?
C14 C11 C12 108.7(3) . . ?
C13 C11 C3 109.1(2) . . ?
C13 C11 C14 107.7(3) . . ?
C13 C11 C12 109.3(3) . . ?
C9 C7 C6 108.3(2) . . ?
C8 C7 C6 110.4(2) . . ?
C8 C7 C9 110.2(3) . . ?
C10 C7 C6 111.9(2) . . ?
C10 C7 C9 107.9(3) . . ?
C10 C7 C8 108.0(3) . . ?
N1 C19 C20 118.17(19) . . ?
N1 C19 C18 121.1(2) . . ?
C18 C19 C20 120.6(2) . . ?
N3 C21 H21 119.2 . . ?
N3 C21 C22 121.7(3) . . ?
C22 C21 H21 119.2 . . ?
N1 C15 H15 119.0 . . ?
N1 C15 C16 121.9(3) . . ?
C16 C15 H15 119.0 . . ?
N3 C25 C26 115.2(2) . . ?
N3 C25 C24 122.0(2) . . ?
C24 C25 C26 122.8(2) . . ?
C6 C5 H5 118.7 . . ?
C4 C5 C6 122.6(2) . . ?
C4 C5 H5 118.7 . . ?
C3 C4 H4 118.6 . . ?
C5 C4 C3 122.9(2) . . ?
C5 C4 H4 118.6 . . ?
C31 C30 H30 120.4 . . ?
C29 C30 C31 119.1(3) . . ?
C29 C30 H30 120.4 . . ?
N2 C32 C31 110.43(18) . . ?
N2 C32 H32A 109.6 . . ?
N2 C32 H32B 109.6 . . ?
C31 C32 H32A 109.6 . . ?
C31 C32 H32B 109.6 . . ?
H32A C32 H32B 108.1 . . ?
N4 C27 H27 119.0 . . ?
N4 C27 C28 121.9(3) . . ?
C28 C27 H27 119.0 . . ?
N2 C26 C25 109.97(18) . . ?
N2 C26 H26A 109.7 . . ?
N2 C26 H26B 109.7 . . ?
C25 C26 H26A 109.7 . . ?
C25 C26 H26B 109.7 . . ?
H26A C26 H26B 108.2 . . ?
C15 C16 H16 120.7 . . ?
C17 C16 C15 118.6(3) . . ?
C17 C16 H16 120.7 . . ?
N2 C20 C19 115.23(18) . . ?
N2 C20 H20A 108.5 . . ?
N2 C20 H20B 108.5 . . ?
C19 C20 H20A 108.5 . . ?
C19 C20 H20B 108.5 . . ?
H20A C20 H20B 107.5 . . ?
C19 C18 H18 120.5 . . ?
C17 C18 C19 119.0(3) . . ?
C17 C18 H18 120.5 . . ?
C30 C29 H29 120.3 . . ?
C28 C29 C30 119.3(2) . . ?
C28 C29 H29 120.3 . . ?
C25 C24 H24 120.7 . . ?
C25 C24 C23 118.6(3) . . ?
C23 C24 H24 120.7 . . ?
C27 C28 C29 119.0(3) . . ?
C27 C28 H28 120.5 . . ?
C29 C28 H28 120.5 . . ?
C21 C22 H22 120.5 . . ?
C23 C22 C21 119.0(3) . . ?
C23 C22 H22 120.5 . . ?
C16 C17 C18 119.7(3) . . ?
C16 C17 H17 120.2 . . ?
C18 C17 H17 120.2 . . ?
C11 C14 H14A 109.5 . . ?
C11 C14 H14B 109.5 . . ?
C11 C14 H14C 109.5 . . ?
H14A C14 H14B 109.5 . . ?
H14A C14 H14C 109.5 . . ?
H14B C14 H14C 109.5 . . ?
C11 C13 H13A 109.5 . . ?
C11 C13 H13B 109.5 . . ?
C11 C13 H13C 109.5 . . ?
H13A C13 H13B 109.5 . . ?
H13A C13 H13C 109.5 . . ?
H13B C13 H13C 109.5 . . ?
C24 C23 H23 120.3 . . ?
C22 C23 C24 119.5(3) . . ?
C22 C23 H23 120.3 . . ?
C11 C12 H12A 109.5 . . ?
C11 C12 H12B 109.5 . . ?
C11 C12 H12C 109.5 . . ?
H12A C12 H12B 109.5 . . ?
H12A C12 H12C 109.5 . . ?
H12B C12 H12C 109.5 . . ?
C7 C9 H9A 109.5 . . ?
C7 C9 H9B 109.5 . . ?
C7 C9 H9C 109.5 . . ?
H9A C9 H9B 109.5 . . ?
H9A C9 H9C 109.5 . . ?
H9B C9 H9C 109.5 . . ?
C7 C8 H8A 109.5 . . ?
C7 C8 H8B 109.5 . . ?
C7 C8 H8C 109.5 . . ?
H8A C8 H8B 109.5 . . ?
H8A C8 H8C 109.5 . . ?
H8B C8 H8C 109.5 . . ?
C7 C10 H10A 109.5 . . ?
C7 C10 H10B 109.5 . . ?
C7 C10 H10C 109.5 . . ?
H10A C10 H10B 109.5 . . ?
H10A C10 H10C 109.5 . . ?
H10B C10 H10C 109.5 . . ?
P2 F6 F6 60.0(3) . 3_655 ?
F7A F7A P2 66.3(6) 3_655 . ?

loop_
_geom_bond_atom_site_label_1
_geom_bond_atom_site_label_2
_geom_bond_distance
_geom_bond_site_symmetry_2
_geom_bond_publ_flag
Fe O2 1.9033(14) . ?
Fe O1 1.9117(14) . ?
Fe N3 2.1627(18) . ?
Fe N1 2.1299(16) . ?
Fe N4 2.1506(18) . ?
Fe N2 2.2007(17) . ?
P1 F4 1.602(2) . ?
P1 F2 1.5856(16) 3_655 ?
P1 F2 1.5856(16) . ?
P1 F3 1.585(2) . ?
P1 F1 1.5808(19) . ?
P1 F1 1.5807(19) 3_655 ?
P2 F5 1.5765(19) . ?
P2 F5 1.5766(19) 3_655 ?
P2 F6 1.643(6) 3_655 ?
P2 F6 1.643(6) . ?
P2 F7 1.664(5) 3_655 ?
P2 F7 1.664(5) . ?
P2 F7A 1.527(5) . ?
P2 F7A 1.527(5) 3_655 ?
P2 F6A 1.467(6) 3_655 ?
P2 F6A 1.467(6) . ?
O2 C2 1.347(2) . ?
O1 C1 1.340(2) . ?
N3 C21 1.346(3) . ?
N3 C25 1.335(3) . ?
N1 C19 1.335(3) . ?
N1 C15 1.346(3) . ?
N4 C31 1.338(3) . ?
N4 C27 1.346(3) . ?
N2 C32 1.484(3) . ?
N2 C26 1.475(3) . ?
N2 C20 1.486(3) . ?
C1 C2 1.428(3) . ?
C1 C6 1.399(3) . ?
C2 C3 1.400(3) . ?
C6 C7 1.536(3) . ?
C6 C5 1.391(3) . ?
C3 C11 1.533(3) . ?
C3 C4 1.394(3) . ?
C31 C30 1.381(3) . ?
C31 C32 1.504(3) . ?
C11 C14 1.529(4) . ?
C11 C13 1.526(4) . ?
C11 C12 1.534(4) . ?
C7 C9 1.527(4) . ?
C7 C8 1.525(4) . ?
C7 C10 1.523(4) . ?
C19 C20 1.508(3) . ?
C19 C18 1.385(3) . ?
C21 H21 0.9300 . ?
C21 C22 1.378(4) . ?
C15 H15 0.9300 . ?
C15 C16 1.373(4) . ?
C25 C26 1.505(3) . ?
C25 C24 1.375(4) . ?
C5 H5 0.9300 . ?
C5 C4 1.388(4) . ?
C4 H4 0.9300 . ?
C30 H30 0.9300 . ?
C30 C29 1.375(4) . ?
C32 H32A 0.9700 . ?
C32 H32B 0.9700 . ?
C27 H27 0.9300 . ?
C27 C28 1.373(4) . ?
C26 H26A 0.9700 . ?
C26 H26B 0.9700 . ?
C16 H16 0.9300 . ?
C16 C17 1.373(5) . ?
C20 H20A 0.9700 . ?
C20 H20B 0.9700 . ?
C18 H18 0.9300 . ?
C18 C17 1.381(5) . ?
C29 H29 0.9300 . ?
C29 C28 1.374(5) . ?
C24 H24 0.9300 . ?
C24 C23 1.389(4) . ?
C28 H28 0.9300 . ?
C22 H22 0.9300 . ?
C22 C23 1.368(5) . ?
C17 H17 0.9300 . ?
C14 H14A 0.9600 . ?
C14 H14B 0.9600 . ?
C14 H14C 0.9600 . ?
C13 H13A 0.9600 . ?
C13 H13B 0.9600 . ?
C13 H13C 0.9600 . ?
C23 H23 0.9300 . ?
C12 H12A 0.9600 . ?
C12 H12B 0.9600 . ?
C12 H12C 0.9600 . ?
C9 H9A 0.9600 . ?
C9 H9B 0.9600 . ?
C9 H9C 0.9600 . ?
C8 H8A 0.9600 . ?
C8 H8B 0.9600 . ?
C8 H8C 0.9600 . ?
C10 H10A 0.9600 . ?
C10 H10B 0.9600 . ?
C10 H10C 0.9600 . ?
F6 F6 1.64(2) 3_655 ?
F7A F7A 1.23(3) 3_655 ?

loop_
_geom_torsion_atom_site_label_1
_geom_torsion_atom_site_label_2
_geom_torsion_atom_site_label_3
_geom_torsion_atom_site_label_4
_geom_torsion
_geom_torsion_site_symmetry_1
_geom_torsion_site_symmetry_2
_geom_torsion_site_symmetry_3
_geom_torsion_site_symmetry_4
_geom_torsion_publ_flag
Fe O2 C2 C1 4.0(2) . . . . ?
Fe O2 C2 C3 -175.58(15) . . . . ?
Fe O1 C1 C2 -3.5(2) . . . . ?
Fe O1 C1 C6 176.93(15) . . . . ?
Fe N3 C21 C22 -172.4(2) . . . . ?
Fe N3 C25 C26 -9.6(3) . . . . ?
Fe N3 C25 C24 172.9(2) . . . . ?
Fe N1 C19 C20 11.3(2) . . . . ?
Fe N1 C19 C18 -172.42(19) . . . . ?
Fe N1 C15 C16 171.6(2) . . . . ?
Fe N4 C31 C30 176.5(2) . . . . ?
Fe N4 C31 C32 0.0(3) . . . . ?
Fe N4 C27 C28 -174.7(2) . . . . ?
Fe N2 C32 C31 41.2(2) . . . . ?
Fe N2 C26 C25 -43.4(2) . . . . ?
Fe N2 C20 C19 12.3(2) . . . . ?
O2 C2 C3 C11 1.9(3) . . . . ?
O2 C2 C3 C4 -179.85(19) . . . . ?
O1 C1 C2 O2 -0.3(2) . . . . ?
O1 C1 C2 C3 179.28(17) . . . . ?
O1 C1 C6 C7 1.2(3) . . . . ?
O1 C1 C6 C5 -179.65(19) . . . . ?
N3 C21 C22 C23 0.3(5) . . . . ?
N3 C25 C26 N2 36.6(3) . . . . ?
N3 C25 C24 C23 0.1(5) . . . . ?
N1 C19 C20 N2 -16.3(3) . . . . ?
N1 C19 C18 C17 -0.2(4) . . . . ?
N1 C15 C16 C17 0.3(4) . . . . ?
N4 C31 C30 C29 -1.2(4) . . . . ?
N4 C31 C32 N2 -28.7(3) . . . . ?
N4 C27 C28 C29 -1.6(5) . . . . ?
C1 C2 C3 C11 -177.68(19) . . . . ?
C1 C2 C3 C4 0.6(3) . . . . ?
C1 C6 C7 C9 61.2(3) . . . . ?
C1 C6 C7 C8 -59.6(3) . . . . ?
C1 C6 C7 C10 -179.9(3) . . . . ?
C1 C6 C5 C4 0.0(3) . . . . ?
C2 C1 C6 C7 -178.30(19) . . . . ?
C2 C1 C6 C5 0.8(3) . . . . ?
C2 C3 C11 C14 -179.4(2) . . . . ?
C2 C3 C11 C13 61.7(3) . . . . ?
C2 C3 C11 C12 -58.5(3) . . . . ?
C2 C3 C4 C5 0.2(3) . . . . ?
C6 C1 C2 O2 179.24(17) . . . . ?
C6 C1 C2 C3 -1.1(3) . . . . ?
C6 C5 C4 C3 -0.6(4) . . . . ?
C31 N4 C27 C28 1.7(4) . . . . ?
C31 C30 C29 C28 1.3(5) . . . . ?
C11 C3 C4 C5 178.5(2) . . . . ?
C7 C6 C5 C4 179.1(2) . . . . ?
C19 N1 C15 C16 -0.1(3) . . . . ?
C19 C18 C17 C16 0.4(5) . . . . ?
C21 N3 C25 C26 176.7(2) . . . . ?
C21 N3 C25 C24 -0.8(4) . . . . ?
C21 C22 C23 C24 -1.1(6) . . . . ?
C15 N1 C19 C20 -176.2(2) . . . . ?
C15 N1 C19 C18 0.1(3) . . . . ?
C15 C16 C17 C18 -0.4(5) . . . . ?
C25 N3 C21 C22 0.6(4) . . . . ?
C25 C24 C23 C22 0.9(6) . . . . ?
C5 C6 C7 C9 -117.8(3) . . . . ?
C5 C6 C7 C8 121.4(3) . . . . ?
C5 C6 C7 C10 1.1(4) . . . . ?
C4 C3 C11 C14 2.4(3) . . . . ?
C4 C3 C11 C13 -116.5(3) . . . . ?
C4 C3 C11 C12 123.4(3) . . . . ?
C30 C31 C32 N2 154.8(2) . . . . ?
C30 C29 C28 C27 0.0(5) . . . . ?
C32 N2 C26 C25 -159.3(2) . . . . ?
C32 N2 C20 C19 129.4(2) . . . . ?
C32 C31 C30 C29 175.0(3) . . . . ?
C27 N4 C31 C30 -0.3(4) . . . . ?
C27 N4 C31 C32 -176.8(2) . . . . ?
C26 N2 C32 C31 156.9(2) . . . . ?
C26 N2 C20 C19 -105.3(2) . . . . ?
C26 C25 C24 C23 -177.3(3) . . . . ?
C20 N2 C32 C31 -77.4(3) . . . . ?
C20 N2 C26 C25 75.7(3) . . . . ?
C20 C19 C18 C17 176.0(3) . . . . ?
C18 C19 C20 N2 167.4(2) . . . . ?
C24 C25 C26 N2 -145.8(3) . . . . ?
F5 P2 F6 F6 -80.3(4) . . . 3_655 ?
F5 P2 F6 F6 99.4(4) 3_655 . . 3_655 ?
F5 P2 F7A F7A 92.8(6) . . . 3_655 ?
F5 P2 F7A F7A -87.4(6) 3_655 . . 3_655 ?
F7 P2 F6 F6 -172.4(5) . . . 3_655 ?
F7 P2 F6 F6 12.3(8) 3_655 . . 3_655 ?
F6A P2 F7A F7A 178.3(6) . . . 3_655 ?
F6A P2 F7A F7A -3.0(10) 3_655 . . 3_655 ?

loop_
_exptl_oxdiff_crystal_face_indexfrac_h
_exptl_oxdiff_crystal_face_indexfrac_k
_exptl_oxdiff_crystal_face_indexfrac_l
_exptl_oxdiff_crystal_face_x
_exptl_oxdiff_crystal_face_y
_exptl_oxdiff_crystal_face_z
-5.4453 11.3992 0.8804 0.2825 -0.9494 0.1375
14.9801 3.3580 0.0407 -0.7778 -0.2325 -0.5839
13.4021 6.2305 -0.0740 -0.6765 -0.4674 -0.5692
-6.1948 -11.1874 -0.6133 0.3162 0.8975 0.3075
-5.9307 3.9462 8.6105 -0.1647 -0.4609 0.8720
1.0004 12.1869 0.3708 -0.0246 -0.9885 -0.1490
-4.6905 11.6523 0.1696 0.2845 -0.9574 0.0490
4.6905 -11.6523 -0.1696 -0.2845 0.9574 -0.0490
9.4776 -7.9696 4.4981 -0.7890 0.6039 0.1129
-12.9805 6.7248 -0.5636 0.7432 -0.5701 0.3502
15.0515 -3.1440 0.2488 -0.8198 0.2905 -0.4935
14.9901 -0.3014 2.7014 -0.9455 0.0246 -0.3248
-14.9399 -3.2872 0.8923 0.7225 0.2133 0.6576
-14.9513 -3.3386 -0.6654 0.8121 0.2402 0.5318
13.2948 6.3340 0.5602 -0.7067 -0.4853 -0.5148
8.8332 1.6441 -8.0745 0.0037 0.0086 -1.0000

loop_
_smtbx_masks_void_nr
_smtbx_masks_void_average_x
_smtbx_masks_void_average_y
_smtbx_masks_void_average_z
_smtbx_masks_void_volume
_smtbx_masks_void_count_electrons
_smtbx_masks_void_content
1 0.000 0.268 0.250 79.6 5.9 ?
2 0.000 0.732 0.750 79.6 5.9 ?
3 0.197 0.003 0.254 19.8 0.0 ?
4 0.197 -0.003 0.754 19.8 0.0 ?
5 0.303 0.497 0.754 19.8 0.0 ?
6 0.303 0.503 0.254 19.8 0.0 ?
7 0.500 0.232 0.750 79.6 5.9 ?
8 0.500 0.768 0.250 79.6 5.9 ?
9 0.697 0.503 0.246 19.8 0.0 ?
10 0.697 0.497 0.746 19.8 0.0 ?
11 0.803 0.003 0.246 19.8 0.0 ?
12 0.803 0.997 0.746 19.8 0.0 ?
